data_7115189
loop_
_publ_author_name
'Ogawa, Satoshi'
'Kikuchi, Mieko'
'Sato, Ryu'
'Kawai, Yasushi'
'Niizuma, Shigeya'

_publ_section_title
;
 Synthesis, structure and redox reactions of a new crowded benzodithiolium
 salt: first isolation and characterization of a stable dithiolyl radical
 with a 7\p electron framework
;
_journal_issue 18
_journal_name_full 'Chemical Communications'
_journal_page_first 1891
_journal_paper_doi 10.1039/a905276c
_journal_year 1999
_chemical_formula_moiety 'C22 H27 S2 1+, B F4 1-, C6 H6'
_chemical_formula_sum 'C28 H33 B F4 S2'
_chemical_formula_weight 520.49
_space_group_IT_number 15
_symmetry_cell_setting monoclinic
_symmetry_Int_Tables_number 15
_symmetry_space_group_name_Hall '-C 2yc'
_symmetry_space_group_name_H-M 'C 1 2/c 1'
_atom_sites_solution_primary 'direct methods'
_atom_sites_solution_secondary 'Fourier techniques'
_audit_creation_date 'Thu Jul  26 22:03:01 1999'
_audit_creation_method 'from TEXRAY.INF file'
_cell_angle_alpha 90
_cell_angle_beta 122.91(2)
_cell_angle_gamma 90
_cell_formula_units_Z 8
_cell_length_a 26.387(8)
_cell_length_b 13.177(7)
_cell_length_c 19.851(7)
_cell_measurement_reflns_used 25
_cell_measurement_temperature 293.2
_cell_measurement_theta_max 30.6
_cell_measurement_theta_min 13.6
_cell_volume 5795(4)
_computing_cell_refinement 'Rigaku/AFC Diffractometer Control'
_computing_data_collection 'Rigaku/AFC Diffractometer Control'
_computing_data_reduction teXsan
_computing_publication_material teXsan
_computing_structure_refinement teXsan
_computing_structure_solution SAPI92
_diffrn_ambient_temperature 293.2
_diffrn_measurement_device 'Rigaku AFC7R'
_diffrn_measurement_method \w-2\q
_diffrn_orient_matrix_UB_11 0.01579
_diffrn_orient_matrix_UB_12 -0.05946
_diffrn_orient_matrix_UB_13 -0.01446
_diffrn_orient_matrix_UB_21 0.00400
_diffrn_orient_matrix_UB_22 0.04352
_diffrn_orient_matrix_UB_23 -0.03814
_diffrn_orient_matrix_UB_31 0.04210
_diffrn_orient_matrix_UB_32 0.01817
_diffrn_orient_matrix_UB_33 0.04402
_diffrn_radiation_detector 'scintillation counter'
_diffrn_radiation_monochromator filter
_diffrn_radiation_source 'Rigaku rotating anode'
_diffrn_radiation_type 'Cu K\a'
_diffrn_radiation_wavelength 1.5418
_diffrn_reflns_av_R_equivalents 0.105
_diffrn_reflns_av_sigmaI/netI 0.187
_diffrn_reflns_limit_h_max 29
_diffrn_reflns_limit_h_min 0
_diffrn_reflns_limit_k_max 14
_diffrn_reflns_limit_k_min 0
_diffrn_reflns_limit_l_max 18
_diffrn_reflns_limit_l_min -22
_diffrn_reflns_number 4659
_diffrn_reflns_theta_max 60.07
_diffrn_reflns_theta_min 2.65
_diffrn_standards_decay_% 3.44
_diffrn_standards_interval_count 150
_diffrn_standards_number 3
_exptl_absorpt_coefficient_mu 2.003
_exptl_absorpt_correction_T_max 1.000
_exptl_absorpt_correction_T_min 0.591
_exptl_absorpt_correction_type '\DF (DIFABS; Walker & Stuart, 1983)'
_exptl_crystal_colour yellow
_exptl_crystal_density_diffrn 1.193
_exptl_crystal_description prismatic
_exptl_crystal_F_000 2192.00
_exptl_crystal_size_max 0.400
_exptl_crystal_size_mid 0.300
_exptl_crystal_size_min 0.200
_refine_diff_density_max 0.74
_refine_diff_density_min -0.51
_refine_ls_extinction_method none
_refine_ls_goodness_of_fit_obs 1.225
_refine_ls_hydrogen_treatment noref
_refine_ls_matrix_type full
_refine_ls_number_constraints 0
_refine_ls_number_parameters 316
_refine_ls_number_reflns 2083
_refine_ls_number_restraints 0
_refine_ls_R_factor_obs 0.1049
_refine_ls_shift/esd_max 0.0759
_refine_ls_shift/esd_mean 0.0046
_refine_ls_structure_factor_coef F
_refine_ls_weighting_details 'w = 1/[\s^2^(Fo) + 0.01000|Fo|^2^]'
_refine_ls_weighting_scheme calc
_refine_ls_wR_factor_obs 0.1514
_reflns_number_observed 2083
_reflns_number_total 4544
_reflns_observed_criterion >1.5sigma(I)
_cod_data_source_file 905276c.txt
_cod_data_source_block Benzodithiolium
_cod_depositor_comments
;
The following automatic conversions were performed:

'_refine_ls_weighting_scheme' value 'w = 1/[\s^2^(Fo) +
0.01000|Fo|^2^]' was changed to 'calc'. New tag
'_refine_ls_weighting_details' was created. The value of the new tag
was set to 'w = 1/[\s^2^(Fo) + 0.01000|Fo|^2^]'.

Automatic conversion script
Id: cif_fix_values 3143 2015-03-26 13:38:13Z robertas 
;
_cod_original_cell_volume 5794(4)
_cod_original_sg_symbol_H-M 'C 2/c        '
_cod_original_formula_sum 'C28 H33 B F4 S2 '
_cod_database_code 7115189

loop_
_symmetry_equiv_pos_as_xyz
x,y,z
-x,y,1/2-z
-x,-y,-z
x,-y,1/2+z
1/2+x,1/2+y,z
1/2-x,1/2+y,1/2-z
1/2-x,1/2-y,-z
1/2+x,1/2-y,1/2+z

loop_
_atom_site_aniso_label
_atom_site_aniso_U_11
_atom_site_aniso_U_22
_atom_site_aniso_U_33
_atom_site_aniso_U_12
_atom_site_aniso_U_13
_atom_site_aniso_U_23
S(1) 0.071(2) 0.070(2) 0.063(2) 0.015(2) 0.032(2) -0.009(2)
S(2) 0.056(2) 0.065(2) 0.055(2) 0.009(1) 0.018(1) -0.007(1)
F(26) 0.123(10) 0.083(7) 0.38(2) 0.006(6) 0.10(1) 0.043(10)
F(27) 0.081(6) 0.085(6) 0.123(7) 0.029(4) 0.033(5) 0.015(5)
F(28) 0.17(1) 0.19(1) 0.15(1) 0.069(10) -0.009(9) -0.059(9)
F(29) 0.159(9) 0.27(1) 0.142(9) 0.124(10) 0.107(8) 0.124(9)
C(3) 0.059(7) 0.038(6) 0.048(6) 0.002(5) 0.022(5) 0.009(5)
C(4) 0.051(7) 0.050(6) 0.062(7) 0.000(5) 0.019(6) -0.006(5)
C(5) 0.052(7) 0.084(9) 0.057(7) -0.003(6) 0.012(6) -0.010(7)
C(6) 0.065(9) 0.068(8) 0.046(7) -0.019(6) 0.004(6) -0.011(6)
C(7) 0.083(9) 0.074(8) 0.054(7) -0.017(7) 0.034(7) -0.010(6)
C(8) 0.074(8) 0.047(6) 0.062(7) -0.007(5) 0.042(6) -0.003(5)
C(9) 0.051(7) 0.046(6) 0.049(6) -0.003(5) 0.016(5) 0.001(5)
C(10) 0.050(6) 0.029(5) 0.045(6) -0.005(4) 0.014(5) -0.006(4)
C(11) 0.056(7) 0.028(5) 0.061(7) -0.001(4) 0.020(6) 0.009(5)
C(12) 0.075(8) 0.064(8) 0.054(7) -0.012(6) 0.035(6) 0.010(6)
C(13) 0.061(7) 0.032(6) 0.055(7) 0.001(5) 0.024(6) 0.001(5)
C(14) 0.061(7) 0.031(5) 0.063(7) -0.009(5) 0.034(6) 0.001(5)
C(15) 0.047(6) 0.032(5) 0.052(6) 0.010(4) 0.019(5) 0.000(5)
C(16) 0.095(10) 0.042(6) 0.077(8) -0.030(7) 0.043(7) -0.015(6)
C(17) 0.09(1) 0.054(7) 0.064(8) -0.011(6) 0.048(8) -0.010(6)
C(18) 0.086(9) 0.043(6) 0.051(7) -0.001(6) 0.035(6) 0.000(5)
C(19) 0.12(1) 0.057(9) 0.13(1) -0.010(8) 0.03(1) 0.030(9)
C(20) 0.13(1) 0.047(8) 0.16(2) -0.026(8) 0.07(1) -0.019(9)
C(21) 0.14(2) 0.12(1) 0.051(8) 0.01(1) 0.036(9) -0.015(8)
C(22) 0.13(1) 0.081(10) 0.13(1) 0.010(9) 0.09(1) -0.019(9)
C(23) 0.11(1) 0.10(1) 0.13(1) -0.024(9) 0.08(1) 0.021(9)
C(24) 0.09(1) 0.10(1) 0.079(9) 0.022(8) 0.031(8) 0.049(8)
C(30) 0.37(6) 0.17(3) 0.15(2) 0.13(3) 0.17(3) 0.04(2)
C(31) 0.11(2) 0.09(1) 0.24(4) -0.02(1) 0.09(2) -0.04(2)
C(32) 0.17(3) 0.19(2) 0.09(1) -0.04(2) 0.01(2) -0.03(1)
C(33) 0.19(3) 0.22(3) 0.14(2) -0.08(2) 0.08(2) -0.01(2)
C(34) 0.24(4) 0.19(3) 0.13(3) -0.11(2) 0.04(3) 0.00(2)
C(35) 0.25(4) 0.16(2) 0.06(1) 0.07(3) -0.01(2) 0.00(1)
B(25) 0.053(9) 0.054(9) 0.068(9) -0.028(8) -0.006(7) -0.010(8)

loop_
_atom_site_label
_atom_site_fract_x
_atom_site_fract_y
_atom_site_fract_z
_atom_site_U_iso_or_equiv
_atom_site_thermal_displace_type
_atom_site_calc_flag
_atom_site_occupancy
S(1) 0.0643(1) 0.2891(2) 0.7355(2) 0.0705(10) Uani d 1.00
S(2) 0.0414(1) 0.2206(2) 0.6316(2) 0.0648(9) Uani d 1.00
F(26) -0.0463(5) 0.4076(8) 0.555(1) 0.217(6) Uani d 1.00
F(27) -0.1415(4) 0.4060(6) 0.5213(5) 0.108(3) Uani d 1.00
F(28) -0.0994(6) 0.288(1) 0.4919(8) 0.221(6) Uani d 1.00
F(29) -0.0704(5) 0.298(1) 0.6110(7) 0.178(5) Uani d 1.00
C(3) 0.1109(5) 0.1795(7) 0.6598(6) 0.052(3) Uani d 1.00
C(4) 0.2179(5) 0.1780(8) 0.7716(7) 0.060(3) Uani d 1.00
C(5) 0.2597(5) 0.207(1) 0.8501(7) 0.073(4) Uani d 1.00
C(6) 0.2410(6) 0.2585(9) 0.8935(7) 0.073(4) Uani d 1.00
C(7) 0.1835(6) 0.2880(10) 0.8650(7) 0.072(4) Uani d 1.00
C(8) 0.1388(5) 0.2592(8) 0.7845(7) 0.058(4) Uani d 1.00
C(9) 0.1562(5) 0.2042(8) 0.7372(6) 0.054(3) Uani d 1.00
C(10) 0.1165(4) 0.1249(7) 0.5995(6) 0.048(3) Uani d 1.00
C(11) 0.1278(5) 0.1810(7) 0.5495(7) 0.054(3) Uani d 1.00
C(12) 0.1339(5) 0.1268(9) 0.4929(7) 0.064(4) Uani d 1.00
C(13) 0.1293(5) 0.0203(7) 0.4871(6) 0.054(3) Uani d 1.00
C(14) 0.1199(5) -0.0302(7) 0.5389(7) 0.052(3) Uani d 1.00
C(15) 0.1121(4) 0.0163(7) 0.5952(6) 0.048(3) Uani d 1.00
C(16) 0.1313(6) 0.2940(8) 0.5529(7) 0.073(4) Uani d 1.00
C(17) 0.1360(6) -0.0333(9) 0.4252(7) 0.069(4) Uani d 1.00
C(18) 0.1015(6) -0.0448(8) 0.6518(7) 0.061(4) Uani d 1.00
C(19) 0.0751(8) 0.343(1) 0.478(1) 0.121(6) Uani d 1.00
C(20) 0.1872(8) 0.3345(10) 0.562(1) 0.115(6) Uani d 1.00
C(21) 0.0786(8) -0.015(1) 0.3413(8) 0.111(6) Uani d 1.00
C(22) 0.1919(8) -0.006(1) 0.427(1) 0.100(6) Uani d 1.00
C(23) 0.0446(7) -0.105(1) 0.606(1) 0.102(6) Uani d 1.00
C(24) 0.1534(7) -0.112(1) 0.7047(9) 0.099(5) Uani d 1.00
C(30) 0.340(3) 0.019(2) 0.785(2) 0.21(2) Uani d 1.00
C(31) 0.3061(10) 0.029(2) 0.706(2) 0.15(1) Uani d 1.00
C(32) 0.336(2) 0.062(2) 0.670(1) 0.17(1) Uani d 1.00
C(33) 0.394(2) 0.079(2) 0.709(2) 0.19(1) Uani d 1.00
C(34) 0.423(2) 0.069(2) 0.786(2) 0.22(2) Uani d 1.00
C(35) 0.400(2) 0.041(2) 0.828(1) 0.21(1) Uani d 1.00
B(25) -0.0902(7) 0.356(1) 0.5439(9) 0.078(5) Uani d 1.00
H(1) 0.2309 0.1417 0.7404 0.0723 Uiso calc 1.00
H(2) 0.3022 0.1896 0.8753 0.0898 Uiso calc 1.00
H(3) 0.2709 0.2734 0.9498 0.0843 Uiso calc 1.00
H(4) 0.1730 0.3281 0.8967 0.0907 Uiso calc 1.00
H(5) 0.1410 0.1644 0.4567 0.0787 Uiso calc 1.00
H(6) 0.1184 -0.1028 0.5360 0.0594 Uiso calc 1.00
H(7) 0.1306 0.3164 0.6001 0.0898 Uiso calc 1.00
H(8) 0.1395 -0.1048 0.4370 0.0816 Uiso calc 1.00
H(9) 0.0954 0.0025 0.6845 0.0727 Uiso calc 1.00
H(10) 0.0761 0.4146 0.4794 0.1425 Uiso calc 1.00
H(11) 0.0378 0.3203 0.4708 0.1425 Uiso calc 1.00
H(12) 0.0739 0.3217 0.4300 0.1425 Uiso calc 1.00
H(13) 0.1893 0.4048 0.5638 0.1311 Uiso calc 1.00
H(14) 0.1880 0.3115 0.5153 0.1311 Uiso calc 1.00
H(15) 0.2224 0.3057 0.6081 0.1311 Uiso calc 1.00
H(16) 0.0433 -0.0416 0.3409 0.1342 Uiso calc 1.00
H(17) 0.0795 -0.0487 0.3003 0.1342 Uiso calc 1.00
H(18) 0.0714 0.0554 0.3298 0.1342 Uiso calc 1.00
H(19) 0.1948 -0.0421 0.3879 0.1144 Uiso calc 1.00
H(20) 0.2280 -0.0207 0.4792 0.1144 Uiso calc 1.00
H(21) 0.1926 0.0655 0.4179 0.1144 Uiso calc 1.00
H(22) 0.0108 -0.0657 0.5703 0.1211 Uiso calc 1.00
H(23) 0.0374 -0.1444 0.6395 0.1211 Uiso calc 1.00
H(24) 0.0499 -0.1548 0.5719 0.1211 Uiso calc 1.00
H(25) 0.1463 -0.1499 0.7410 0.1267 Uiso calc 1.00
H(26) 0.1587 -0.1610 0.6733 0.1267 Uiso calc 1.00
H(27) 0.1897 -0.0749 0.7363 0.1267 Uiso calc 1.00
H(28) 0.3193 -0.0051 0.8138 0.2170 Uiso calc 1.00
H(29) 0.2636 0.0145 0.6714 0.1792 Uiso calc 1.00
H(30) 0.3155 0.0750 0.6122 0.1873 Uiso calc 1.00
H(31) 0.4167 0.0966 0.6832 0.2325 Uiso calc 1.00
H(32) 0.4697 0.0760 0.8202 0.2834 Uiso calc 1.00
H(33) 0.4244 0.0394 0.8852 0.1900 Uiso calc 1.00

loop_
_atom_type_symbol
_atom_type_oxidation_number
_atom_type_number_in_cell
_atom_type_scat_dispersion_real
_atom_type_scat_dispersion_imag
_atom_type_scat_source
C 0 224 0.018 0.009
;International Tables for Crystallography
(1992, Vol. C, Tables 4.2.6.8 and 6.1.1.1)
;
H 0 264 0.000 0.000
;International Tables for Crystallography
(1992, Vol. C, Table 6.1.1.2)
;
S 0 16 0.333 0.557
;International Tables for Crystallography
(1992, Vol. C, Tables 4.2.6.8 and 6.1.1.1)
;
B 0 8 0.009 0.004
;International Tables for Crystallography
(1992, Vol. C, Tables 4.2.6.8 and 6.1.1.1)
;
F 0 32 0.073 0.053
;International Tables for Crystallography
(1992, Vol. C, Tables 4.2.6.8 and 6.1.1.1)
;

loop_
_geom_angle_atom_site_label_1
_geom_angle_atom_site_label_2
_geom_angle_atom_site_label_3
_geom_angle
_geom_angle_site_symmetry_1
_geom_angle_site_symmetry_2
_geom_angle_site_symmetry_3
_geom_angle_publ_flag
S(2) S(1) C(8) 95.3(4) 1_555 1_555 1_555 no
S(1) S(2) C(3) 97.8(4) 1_555 1_555 1_555 no
S(2) C(3) C(9) 115.0(9) 1_555 1_555 1_555 no
S(2) C(3) C(10) 117.2(7) 1_555 1_555 1_555 no
C(9) C(3) C(10) 127(1) 1_555 1_555 1_555 no
C(5) C(4) C(9) 118(1) 1_555 1_555 1_555 no
C(5) C(4) H(1) 120(1) 1_555 1_555 1_555 no
C(9) C(4) H(1) 121(1) 1_555 1_555 1_555 no
C(4) C(5) C(6) 120(1) 1_555 1_555 1_555 no
C(4) C(5) H(2) 120(1) 1_555 1_555 1_555 no
C(6) C(5) H(2) 119(1) 1_555 1_555 1_555 no
C(5) C(6) C(7) 125(1) 1_555 1_555 1_555 no
C(5) C(6) H(3) 118(1) 1_555 1_555 1_555 no
C(7) C(6) H(3) 116(1) 1_555 1_555 1_555 no
C(6) C(7) C(8) 116(1) 1_555 1_555 1_555 no
C(6) C(7) H(4) 122(1) 1_555 1_555 1_555 no
C(8) C(7) H(4) 121(1) 1_555 1_555 1_555 no
S(1) C(8) C(7) 125.0(10) 1_555 1_555 1_555 no
S(1) C(8) C(9) 115.0(8) 1_555 1_555 1_555 no
C(7) C(8) C(9) 119(1) 1_555 1_555 1_555 no
C(3) C(9) C(4) 123(1) 1_555 1_555 1_555 no
C(3) C(9) C(8) 116(1) 1_555 1_555 1_555 no
C(4) C(9) C(8) 119.6(10) 1_555 1_555 1_555 no
C(3) C(10) C(11) 118.4(9) 1_555 1_555 1_555 no
C(3) C(10) C(15) 119.7(9) 1_555 1_555 1_555 no
C(11) C(10) C(15) 121.9(10) 1_555 1_555 1_555 no
C(10) C(11) C(12) 117.3(9) 1_555 1_555 1_555 no
C(10) C(11) C(16) 121(1) 1_555 1_555 1_555 no
C(12) C(11) C(16) 120(1) 1_555 1_555 1_555 no
C(11) C(12) C(13) 121.8(10) 1_555 1_555 1_555 no
C(11) C(12) H(5) 118(1) 1_555 1_555 1_555 no
C(13) C(12) H(5) 119(1) 1_555 1_555 1_555 no
C(12) C(13) C(14) 118(1) 1_555 1_555 1_555 no
C(12) C(13) C(17) 119(1) 1_555 1_555 1_555 no
C(14) C(13) C(17) 122.6(9) 1_555 1_555 1_555 no
C(13) C(14) C(15) 124.3(9) 1_555 1_555 1_555 no
C(13) C(14) H(6) 117(1) 1_555 1_555 1_555 no
C(15) C(14) H(6) 118(1) 1_555 1_555 1_555 no
C(10) C(15) C(14) 116.5(10) 1_555 1_555 1_555 no
C(10) C(15) C(18) 121.6(9) 1_555 1_555 1_555 no
C(14) C(15) C(18) 121.8(8) 1_555 1_555 1_555 no
C(11) C(16) C(19) 111.5(10) 1_555 1_555 1_555 no
C(11) C(16) C(20) 113(1) 1_555 1_555 1_555 no
C(11) C(16) H(7) 108(1) 1_555 1_555 1_555 no
C(19) C(16) C(20) 109(1) 1_555 1_555 1_555 no
C(19) C(16) H(7) 106(1) 1_555 1_555 1_555 no
C(20) C(16) H(7) 107(1) 1_555 1_555 1_555 no
C(13) C(17) C(21) 108(1) 1_555 1_555 1_555 no
C(13) C(17) C(22) 114(1) 1_555 1_555 1_555 no
C(13) C(17) H(8) 107(1) 1_555 1_555 1_555 no
C(21) C(17) C(22) 111(1) 1_555 1_555 1_555 no
C(21) C(17) H(8) 108(1) 1_555 1_555 1_555 no
C(22) C(17) H(8) 105(1) 1_555 1_555 1_555 no
C(15) C(18) C(23) 110.9(10) 1_555 1_555 1_555 no
C(15) C(18) C(24) 111(1) 1_555 1_555 1_555 no
C(15) C(18) H(9) 108.6(9) 1_555 1_555 1_555 no
C(23) C(18) C(24) 110(1) 1_555 1_555 1_555 no
C(23) C(18) H(9) 105(1) 1_555 1_555 1_555 no
C(24) C(18) H(9) 109(1) 1_555 1_555 1_555 no
C(16) C(19) H(10) 113(1) 1_555 1_555 1_555 no
C(16) C(19) H(11) 112(1) 1_555 1_555 1_555 no
C(16) C(19) H(12) 108(1) 1_555 1_555 1_555 no
H(10) C(19) H(11) 109(1) 1_555 1_555 1_555 no
H(10) C(19) H(12) 107(1) 1_555 1_555 1_555 no
H(11) C(19) H(12) 105(1) 1_555 1_555 1_555 no
C(16) C(20) H(13) 113(1) 1_555 1_555 1_555 no
C(16) C(20) H(14) 107(1) 1_555 1_555 1_555 no
C(16) C(20) H(15) 110(1) 1_555 1_555 1_555 no
H(13) C(20) H(14) 108(1) 1_555 1_555 1_555 no
H(13) C(20) H(15) 110(1) 1_555 1_555 1_555 no
H(14) C(20) H(15) 105(1) 1_555 1_555 1_555 no
C(17) C(21) H(16) 108(1) 1_555 1_555 1_555 no
C(17) C(21) H(17) 112(1) 1_555 1_555 1_555 no
C(17) C(21) H(18) 111(1) 1_555 1_555 1_555 no
H(16) C(21) H(17) 107(1) 1_555 1_555 1_555 no
H(16) C(21) H(18) 106(1) 1_555 1_555 1_555 no
H(17) C(21) H(18) 110(1) 1_555 1_555 1_555 no
C(17) C(22) H(19) 112(1) 1_555 1_555 1_555 no
C(17) C(22) H(20) 111(1) 1_555 1_555 1_555 no
C(17) C(22) H(21) 110(1) 1_555 1_555 1_555 no
H(19) C(22) H(20) 107(1) 1_555 1_555 1_555 no
H(19) C(22) H(21) 107(1) 1_555 1_555 1_555 no
H(20) C(22) H(21) 106(1) 1_555 1_555 1_555 no
C(18) C(23) H(22) 112(1) 1_555 1_555 1_555 no
C(18) C(23) H(23) 112(1) 1_555 1_555 1_555 no
C(18) C(23) H(24) 107(1) 1_555 1_555 1_555 no
H(22) C(23) H(23) 111(1) 1_555 1_555 1_555 no
H(22) C(23) H(24) 106(1) 1_555 1_555 1_555 no
H(23) C(23) H(24) 106(1) 1_555 1_555 1_555 no
C(18) C(24) H(25) 110(1) 1_555 1_555 1_555 no
C(18) C(24) H(26) 110(1) 1_555 1_555 1_555 no
C(18) C(24) H(27) 111(1) 1_555 1_555 1_555 no
H(25) C(24) H(26) 107(1) 1_555 1_555 1_555 no
H(25) C(24) H(27) 107(1) 1_555 1_555 1_555 no
H(26) C(24) H(27) 109(1) 1_555 1_555 1_555 no
C(31) C(30) C(35) 121(3) 1_555 1_555 1_555 no
C(31) C(30) H(28) 117(5) 1_555 1_555 1_555 no
C(35) C(30) H(28) 120(4) 1_555 1_555 1_555 no
C(30) C(31) C(32) 115(2) 1_555 1_555 1_555 no
C(30) C(31) H(29) 126(5) 1_555 1_555 1_555 no
C(32) C(31) H(29) 117(4) 1_555 1_555 1_555 no
C(31) C(32) C(33) 123(2) 1_555 1_555 1_555 no
C(31) C(32) H(30) 122(4) 1_555 1_555 1_555 no
C(33) C(32) H(30) 113(4) 1_555 1_555 1_555 no
C(32) C(33) C(34) 116(3) 1_555 1_555 1_555 no
C(32) C(33) H(31) 125(4) 1_555 1_555 1_555 no
C(34) C(33) H(31) 118(3) 1_555 1_555 1_555 no
C(33) C(34) C(35) 125(3) 1_555 1_555 1_555 no
C(33) C(34) H(32) 120(4) 1_555 1_555 1_555 no
C(35) C(34) H(32) 113(4) 1_555 1_555 1_555 no
C(30) C(35) C(34) 116(2) 1_555 1_555 1_555 no
C(30) C(35) H(33) 122(5) 1_555 1_555 1_555 no
C(34) C(35) H(33) 120(5) 1_555 1_555 1_555 no
F(26) B(25) F(27) 117(1) 1_555 1_555 1_555 no
F(26) B(25) F(28) 105(2) 1_555 1_555 1_555 no
F(26) B(25) F(29) 107(1) 1_555 1_555 1_555 no
F(27) B(25) F(28) 110(1) 1_555 1_555 1_555 no
F(27) B(25) F(29) 112(1) 1_555 1_555 1_555 no
F(28) B(25) F(29) 101(1) 1_555 1_555 1_555 no

loop_
_geom_bond_atom_site_label_1
_geom_bond_atom_site_label_2
_geom_bond_distance
_geom_bond_site_symmetry_1
_geom_bond_site_symmetry_2
_geom_bond_publ_flag
S(1) S(2) 2.020(4) 1_555 1_555 no
S(1) C(8) 1.70(1) 1_555 1_555 no
S(2) C(3) 1.69(1) 1_555 1_555 no
F(26) B(25) 1.25(2) 1_555 1_555 no
F(27) B(25) 1.34(2) 1_555 1_555 no
F(28) B(25) 1.29(2) 1_555 1_555 no
F(29) B(25) 1.37(2) 1_555 1_555 no
C(3) C(9) 1.38(1) 1_555 1_555 no
C(3) C(10) 1.47(1) 1_555 1_555 no
C(4) C(5) 1.39(2) 1_555 1_555 no
C(4) C(9) 1.42(1) 1_555 1_555 no
C(4) H(1) 0.980 1_555 1_555 no
C(5) C(6) 1.38(2) 1_555 1_555 no
C(5) H(2) 0.976 1_555 1_555 no
C(6) C(7) 1.36(2) 1_555 1_555 no
C(6) H(3) 0.975 1_555 1_555 no
C(7) C(8) 1.43(2) 1_555 1_555 no
C(7) H(4) 0.969 1_555 1_555 no
C(8) C(9) 1.44(2) 1_555 1_555 no
C(10) C(11) 1.39(1) 1_555 1_555 no
C(10) C(15) 1.43(1) 1_555 1_555 no
C(11) C(12) 1.41(2) 1_555 1_555 no
C(11) C(16) 1.49(1) 1_555 1_555 no
C(12) C(13) 1.41(1) 1_555 1_555 no
C(12) H(5) 0.973 1_555 1_555 no
C(13) C(14) 1.36(1) 1_555 1_555 no
C(13) C(17) 1.51(2) 1_555 1_555 no
C(14) C(15) 1.38(1) 1_555 1_555 no
C(14) H(6) 0.957 1_555 1_555 no
C(15) C(18) 1.52(1) 1_555 1_555 no
C(16) C(19) 1.56(2) 1_555 1_555 no
C(16) C(20) 1.48(2) 1_555 1_555 no
C(16) H(7) 0.990 1_555 1_555 no
C(17) C(21) 1.55(2) 1_555 1_555 no
C(17) C(22) 1.49(2) 1_555 1_555 no
C(17) H(8) 0.963 1_555 1_555 no
C(18) C(23) 1.50(2) 1_555 1_555 no
C(18) C(24) 1.49(2) 1_555 1_555 no
C(18) H(9) 0.976 1_555 1_555 no
C(19) H(10) 0.944 1_555 1_555 no
C(19) H(11) 0.960 1_555 1_555 no
C(19) H(12) 0.983 1_555 1_555 no
C(20) H(13) 0.928 1_555 1_555 no
C(20) H(14) 0.983 1_555 1_555 no
C(20) H(15) 0.961 1_555 1_555 no
C(21) H(16) 0.989 1_555 1_555 no
C(21) H(17) 0.938 1_555 1_555 no
C(21) H(18) 0.951 1_555 1_555 no
C(22) H(19) 0.956 1_555 1_555 no
C(22) H(20) 0.968 1_555 1_555 no
C(22) H(21) 0.965 1_555 1_555 no
C(23) H(22) 0.938 1_555 1_555 no
C(23) H(23) 0.942 1_555 1_555 no
C(23) H(24) 0.997 1_555 1_555 no
C(24) H(25) 0.971 1_555 1_555 no
C(24) H(26) 0.956 1_555 1_555 no
C(24) H(27) 0.949 1_555 1_555 no
C(30) C(31) 1.33(4) 1_555 1_555 no
C(30) C(35) 1.36(5) 1_555 1_555 no
C(30) H(28) 1.032 1_555 1_555 no
C(31) C(32) 1.39(4) 1_555 1_555 no
C(31) H(29) 0.963 1_555 1_555 no
C(32) C(33) 1.29(3) 1_555 1_555 no
C(32) H(30) 0.979 1_555 1_555 no
C(33) C(34) 1.30(4) 1_555 1_555 no
C(33) H(31) 1.007 1_555 1_555 no
C(34) C(35) 1.32(5) 1_555 1_555 no
C(34) H(32) 1.036 1_555 1_555 no
C(35) H(33) 0.957 1_555 1_555 no
